data_7203011
loop_
_publ_author_name
'Zhang, Hongyu'
'Zhang, Zuolun'
'Zhang, Jingying'
'Ye, Kaiqi'
'Gao, Hongze'
'Wang, Yue'

_publ_section_title
;
 Polymorphs and a pseudo-polymorphs based on a luminescent
 boron-containing compound: structural diversity arising from
 conformational isomers and noncovalent interactions
;
_journal_issue 10
_journal_name_full CrystEngComm
_journal_page_first 951
_journal_paper_doi 10.1039/b708384j
_journal_volume 9
_journal_year 2007
_chemical_formula_sum 'C26 H22 B N O3'
_chemical_formula_weight 407.26
_chemical_name_systematic
;
?
;
_space_group_IT_number 14
_symmetry_cell_setting monoclinic
_symmetry_space_group_name_Hall '-P 2ybc'
_symmetry_space_group_name_H-M 'P 1 21/c 1'
_atom_sites_solution_hydrogens geom
_atom_sites_solution_primary direct
_atom_sites_solution_secondary difmap
_audit_creation_method SHELXL-97
_cell_angle_alpha 90.00
_cell_angle_beta 106.70(3)
_cell_angle_gamma 90.00
_cell_formula_units_Z 4
_cell_length_a 13.100(3)
_cell_length_b 8.6206(17)
_cell_length_c 18.923(4)
_cell_measurement_reflns_used 8650
_cell_measurement_temperature 293(2)
_cell_measurement_theta_max 27.465
_cell_measurement_theta_min 2.25
_cell_volume 2046.8(8)
_computing_cell_refinement PROCESS-AUTO
_computing_data_collection PROCESS-AUTO
_computing_data_reduction PROCESS-AUTO
_computing_molecular_graphics 'SHELXL-97 (Sheldrick, 1997)'
_computing_publication_material 'SHELXL-97 (Sheldrick, 1997)'
_computing_structure_refinement 'SHELXL-97 (Sheldrick, 1997)'
_computing_structure_solution 'SHELXS-97 (Sheldrick, 1990)'
_diffrn_ambient_temperature 293(2)
_diffrn_detector_area_resol_mean 10.0
_diffrn_measured_fraction_theta_full 0.993
_diffrn_measured_fraction_theta_max 0.993
_diffrn_measurement_device_type 'Rigaku RAXIS-RAPID'
_diffrn_measurement_method 'Omega scan'
_diffrn_radiation_monochromator graphite
_diffrn_radiation_source 'fine-focus sealed tube'
_diffrn_radiation_type MoK\a
_diffrn_radiation_wavelength 0.71073
_diffrn_reflns_av_R_equivalents 0.0368
_diffrn_reflns_av_sigmaI/netI 0.0949
_diffrn_reflns_limit_h_max 16
_diffrn_reflns_limit_h_min 0
_diffrn_reflns_limit_k_max 11
_diffrn_reflns_limit_k_min 0
_diffrn_reflns_limit_l_max 23
_diffrn_reflns_limit_l_min -24
_diffrn_reflns_number 4657
_diffrn_reflns_theta_full 27.48
_diffrn_reflns_theta_max 27.48
_diffrn_reflns_theta_min 1.62
_diffrn_standards_decay_% 0
_diffrn_standards_interval_count 0
_diffrn_standards_interval_time .
_diffrn_standards_number 0
_exptl_absorpt_coefficient_mu 0.085
_exptl_absorpt_correction_T_max 0.9866
_exptl_absorpt_correction_T_min 0.9717
_exptl_absorpt_correction_type multi-scan
_exptl_absorpt_process_details
;
Higashi, T. (1995) Progrom for Absorption Correcttion.
Rigaku Corporation, Tokyo, Japan.
;
_exptl_crystal_colour yellow
_exptl_crystal_density_diffrn 1.322
_exptl_crystal_density_meas ?
_exptl_crystal_density_method .
_exptl_crystal_description block
_exptl_crystal_F_000 856
_exptl_crystal_size_max 0.34
_exptl_crystal_size_mid 0.16
_exptl_crystal_size_min 0.16
_refine_diff_density_max 0.221
_refine_diff_density_min -0.273
_refine_diff_density_rms 0.091
_refine_ls_extinction_coef 0
_refine_ls_extinction_method none
_refine_ls_goodness_of_fit_ref 0.812
_refine_ls_hydrogen_treatment mixed
_refine_ls_matrix_type full
_refine_ls_number_parameters 368
_refine_ls_number_reflns 4657
_refine_ls_number_restraints 0
_refine_ls_restrained_S_all 0.812
_refine_ls_R_factor_all 0.1195
_refine_ls_R_factor_gt 0.0453
_refine_ls_shift/su_max 0.001
_refine_ls_shift/su_mean 0.000
_refine_ls_structure_factor_coef Fsqd
_refine_ls_weighting_details 'calc w=1/[\s^2^(Fo^2^)+(0.0562P)^2^+0.0000P] where P=(Fo^2^+2Fc^2^)/3'
_refine_ls_weighting_scheme calc
_refine_ls_wR_factor_gt 0.1029
_refine_ls_wR_factor_ref 0.1175
_reflns_number_gt 2102
_reflns_number_total 4657
_reflns_threshold_expression >2sigma(I)
_cod_data_source_file b708384j.txt
_cod_data_source_block z1_Form_B
_cod_depositor_comments
;
The following automatic conversions were performed:
'_symmetry_cell_setting' value 'Monoclinic' changed to 'monoclinic'
according to '/home/saulius/struct/CIF-dictionaries/cif_core.dic'
dictionary named 'cif_core.dic' version 2.4.1 from 2010-06-29.

Automatic conversion script
Id: cif_fix_enum 1527 2010-12-29 10:47:43Z saulius 
;
_cod_original_cell_volume 2046.9(7)
_cod_original_sg_symbol_H-M P2(1)/c
_cod_database_code 7203011

loop_
_symmetry_equiv_pos_as_xyz
'x, y, z'
'-x, y+1/2, -z+1/2'
'-x, -y, -z'
'x, -y-1/2, z-1/2'

loop_
_atom_site_label
_atom_site_type_symbol
_atom_site_fract_x
_atom_site_fract_y
_atom_site_fract_z
_atom_site_U_iso_or_equiv
_atom_site_adp_type
_atom_site_occupancy
_atom_site_symmetry_multiplicity
_atom_site_calc_flag
_atom_site_refinement_flags
_atom_site_disorder_assembly
_atom_site_disorder_group
B1 B 0.11013(19) 0.7138(3) 0.07785(13) 0.0365(6) Uani 1 1 d . . .
O1 O 0.14825(11) 0.68389(16) 0.01386(7) 0.0417(4) Uani 1 1 d . . .
O2 O 0.01965(11) 0.81605(16) 0.05084(8) 0.0451(4) Uani 1 1 d . . .
O3 O 0.44240(12) 0.9696(2) 0.32334(8) 0.0588(5) Uani 1 1 d . . .
N1 N 0.06886(13) 0.55239(19) 0.10196(8) 0.0356(4) Uani 1 1 d . . .
C1 C 0.21576(16) 0.5633(2) 0.01895(10) 0.0394(5) Uani 1 1 d . . .
C2 C 0.29019(19) 0.5684(3) -0.02048(12) 0.0474(6) Uani 1 1 d . . .
H2 H 0.2938(17) 0.661(3) -0.0478(12) 0.058(7) Uiso 1 1 d . . .
C3 C 0.3594(2) 0.4455(3) -0.01729(13) 0.0524(6) Uani 1 1 d . . .
H3 H 0.4115(18) 0.458(3) -0.0459(13) 0.065(7) Uiso 1 1 d . . .
C4 C 0.35714(18) 0.3162(3) 0.02530(13) 0.0505(6) Uani 1 1 d . . .
C5 C 0.28168(19) 0.3117(3) 0.06391(13) 0.0481(6) Uani 1 1 d . . .
H5 H 0.2808(15) 0.220(2) 0.0929(11) 0.042(6) Uiso 1 1 d . . .
C6 C 0.20897(16) 0.4322(2) 0.06131(11) 0.0386(5) Uani 1 1 d . . .
C7 C 0.12404(16) 0.4200(2) 0.09733(11) 0.0379(5) Uani 1 1 d . . .
C8 C 0.09638(19) 0.2826(3) 0.12525(12) 0.0444(6) Uani 1 1 d . . .
H8 H 0.1339(17) 0.187(2) 0.1208(12) 0.055(7) Uiso 1 1 d . . .
C9 C 0.01610(19) 0.2836(3) 0.15936(12) 0.0481(6) Uani 1 1 d . . .
H9 H -0.0028(16) 0.189(2) 0.1812(11) 0.049(6) Uiso 1 1 d . . .
C10 C -0.03907(19) 0.4169(3) 0.16261(12) 0.0448(6) Uani 1 1 d . . .
H10 H -0.0959(17) 0.413(2) 0.1841(11) 0.050(7) Uiso 1 1 d . . .
C11 C -0.01426(16) 0.5530(2) 0.13227(11) 0.0382(5) Uani 1 1 d . . .
C12 C -0.07347(16) 0.6989(2) 0.12923(11) 0.0398(5) Uani 1 1 d . . .
C13 C -0.15549(18) 0.7133(3) 0.16308(13) 0.0478(6) Uani 1 1 d . . .
H13 H -0.1708(15) 0.625(2) 0.1939(11) 0.049(6) Uiso 1 1 d . . .
C14 C -0.21794(19) 0.8448(3) 0.15564(14) 0.0529(6) Uani 1 1 d . . .
C15 C -0.1980(2) 0.9645(3) 0.11206(15) 0.0566(7) Uani 1 1 d . . .
H15 H -0.2406(17) 1.058(2) 0.1066(11) 0.053(7) Uiso 1 1 d . . .
C16 C -0.1191(2) 0.9551(3) 0.07776(14) 0.0495(6) Uani 1 1 d . . .
H16 H -0.1054(17) 1.033(3) 0.0503(12) 0.055(7) Uiso 1 1 d . . .
C17 C -0.05562(16) 0.8227(3) 0.08672(11) 0.0408(5) Uani 1 1 d . . .
C18 C 0.20231(16) 0.7814(2) 0.14681(11) 0.0341(5) Uani 1 1 d . . .
C19 C 0.21319(19) 0.7495(3) 0.22081(12) 0.0461(6) Uani 1 1 d . . .
H19 H 0.1613(16) 0.679(2) 0.2339(11) 0.049(6) Uiso 1 1 d . . .
C20 C 0.29249(19) 0.8141(3) 0.27761(13) 0.0508(6) Uani 1 1 d . . .
H20 H 0.2986(18) 0.790(3) 0.3281(13) 0.070(7) Uiso 1 1 d . . .
C21 C 0.36619(16) 0.9137(3) 0.26315(12) 0.0411(5) Uani 1 1 d . . .
C22 C 0.35939(18) 0.9486(3) 0.19115(12) 0.0466(6) Uani 1 1 d . . .
H22 H 0.4131(17) 1.015(3) 0.1801(12) 0.060(7) Uiso 1 1 d . . .
C23 C 0.27838(19) 0.8822(3) 0.13494(13) 0.0468(6) Uani 1 1 d . . .
H23 H 0.2753(15) 0.909(2) 0.0848(11) 0.049(6) Uiso 1 1 d . . .
C24 C 0.5258(2) 1.0618(4) 0.31113(19) 0.0638(8) Uani 1 1 d . . .
H24A H 0.496(2) 1.156(3) 0.2784(14) 0.078(9) Uiso 1 1 d . . .
H24B H 0.568(2) 1.091(3) 0.3596(16) 0.093(10) Uiso 1 1 d . . .
H24C H 0.564(2) 1.001(3) 0.2817(15) 0.091(10) Uiso 1 1 d . . .
C25 C 0.4353(3) 0.1854(4) 0.0306(2) 0.0729(9) Uani 1 1 d . . .
H25A H 0.411(2) 0.084(4) 0.0308(17) 0.107(13) Uiso 1 1 d . . .
H25B H 0.466(3) 0.184(4) -0.009(2) 0.135(15) Uiso 1 1 d . . .
C26 C -0.3055(3) 0.8559(5) 0.1927(3) 0.0797(10) Uani 1 1 d . . .
H26A H -0.369(3) 0.857(4) 0.163(2) 0.131(17) Uiso 1 1 d . . .
H26B H -0.305(3) 0.782(4) 0.228(2) 0.135(16) Uiso 1 1 d . . .
H26C H -0.318(4) 0.960(6) 0.207(3) 0.21(2) Uiso 1 1 d . . .
H25C H 0.495(3) 0.191(4) 0.075(2) 0.156(18) Uiso 1 1 d . . .

loop_
_atom_site_aniso_label
_atom_site_aniso_U_11
_atom_site_aniso_U_22
_atom_site_aniso_U_33
_atom_site_aniso_U_23
_atom_site_aniso_U_13
_atom_site_aniso_U_12
B1 0.0395(14) 0.0356(14) 0.0327(13) 0.0049(11) 0.0077(11) -0.0010(12)
O1 0.0505(9) 0.0427(9) 0.0309(8) 0.0038(7) 0.0101(7) 0.0017(8)
O2 0.0435(9) 0.0462(9) 0.0447(9) 0.0101(7) 0.0113(7) 0.0040(8)
O3 0.0517(10) 0.0752(12) 0.0442(9) -0.0087(8) 0.0053(8) -0.0230(9)
N1 0.0366(10) 0.0368(10) 0.0302(9) -0.0005(7) 0.0045(8) -0.0050(9)
C1 0.0401(13) 0.0443(14) 0.0299(11) -0.0048(10) 0.0035(10) -0.0016(11)
C2 0.0519(15) 0.0551(16) 0.0357(13) 0.0014(12) 0.0130(11) -0.0041(14)
C3 0.0488(15) 0.0642(18) 0.0462(14) -0.0066(13) 0.0167(12) -0.0030(14)
C4 0.0468(14) 0.0526(16) 0.0513(14) -0.0044(12) 0.0128(12) 0.0019(13)
C5 0.0487(15) 0.0442(15) 0.0481(14) 0.0008(12) 0.0085(12) -0.0039(13)
C6 0.0394(13) 0.0414(13) 0.0321(11) -0.0029(10) 0.0055(10) -0.0025(11)
C7 0.0397(13) 0.0365(13) 0.0325(11) -0.0020(9) 0.0023(10) -0.0034(11)
C8 0.0480(14) 0.0360(13) 0.0460(14) 0.0021(11) 0.0085(11) -0.0024(12)
C9 0.0493(15) 0.0452(15) 0.0457(14) 0.0081(12) 0.0073(12) -0.0103(13)
C10 0.0415(14) 0.0493(15) 0.0432(13) 0.0026(11) 0.0114(12) -0.0065(13)
C11 0.0361(12) 0.0437(13) 0.0302(11) -0.0025(10) 0.0025(10) -0.0065(11)
C12 0.0372(12) 0.0419(13) 0.0360(12) -0.0034(10) 0.0037(10) -0.0046(11)
C13 0.0447(14) 0.0507(15) 0.0478(14) -0.0075(12) 0.0127(12) -0.0086(13)
C14 0.0452(14) 0.0526(16) 0.0608(16) -0.0123(12) 0.0152(12) -0.0017(13)
C15 0.0518(16) 0.0466(16) 0.0700(18) -0.0095(14) 0.0152(14) 0.0067(14)
C16 0.0499(15) 0.0422(15) 0.0522(15) -0.0010(12) 0.0078(12) -0.0025(13)
C17 0.0359(12) 0.0458(14) 0.0360(12) -0.0033(10) 0.0026(10) -0.0019(11)
C18 0.0388(12) 0.0296(11) 0.0346(11) 0.0010(9) 0.0121(10) -0.0005(10)
C19 0.0473(14) 0.0547(15) 0.0383(13) -0.0032(11) 0.0157(11) -0.0171(13)
C20 0.0535(15) 0.0671(17) 0.0327(13) -0.0032(12) 0.0140(11) -0.0171(14)
C21 0.0366(13) 0.0438(13) 0.0409(13) -0.0063(10) 0.0082(11) -0.0023(11)
C22 0.0458(14) 0.0466(14) 0.0459(14) 0.0028(11) 0.0108(12) -0.0155(13)
C23 0.0531(15) 0.0514(15) 0.0337(13) 0.0062(11) 0.0089(12) -0.0082(12)
C24 0.0460(16) 0.077(2) 0.0632(19) -0.0068(18) 0.0081(15) -0.0206(17)
C25 0.067(2) 0.068(2) 0.091(3) -0.0002(19) 0.035(2) 0.0167(19)
C26 0.063(2) 0.079(3) 0.111(3) -0.005(2) 0.047(2) 0.004(2)

loop_
_atom_type_symbol
_atom_type_description
_atom_type_scat_dispersion_real
_atom_type_scat_dispersion_imag
_atom_type_scat_source
C C 0.0033 0.0016 'International Tables Vol C Tables 4.2.6.8 and 6.1.1.4'
H H 0.0000 0.0000 'International Tables Vol C Tables 4.2.6.8 and 6.1.1.4'
B B 0.0013 0.0007 'International Tables Vol C Tables 4.2.6.8 and 6.1.1.4'
N N 0.0061 0.0033 'International Tables Vol C Tables 4.2.6.8 and 6.1.1.4'
O O 0.0106 0.0060 'International Tables Vol C Tables 4.2.6.8 and 6.1.1.4'

loop_
_geom_angle_atom_site_label_1
_geom_angle_atom_site_label_2
_geom_angle_atom_site_label_3
_geom_angle
_geom_angle_site_symmetry_1
_geom_angle_site_symmetry_3
_geom_angle_publ_flag
O2 B1 O1 104.80(17) . . ?
O2 B1 N1 108.64(17) . . ?
O1 B1 N1 107.84(17) . . ?
O2 B1 C18 114.38(17) . . ?
O1 B1 C18 112.36(17) . . ?
N1 B1 C18 108.58(16) . . ?
C1 O1 B1 116.75(16) . . ?
C17 O2 B1 119.40(16) . . ?
C21 O3 C24 118.2(2) . . ?
C7 N1 C11 121.93(18) . . ?
C7 N1 B1 118.54(16) . . ?
C11 N1 B1 119.29(17) . . ?
O1 C1 C2 119.0(2) . . ?
O1 C1 C6 120.87(18) . . ?
C2 C1 C6 120.1(2) . . ?
C3 C2 C1 120.4(2) . . ?
C4 C3 C2 121.3(2) . . ?
C3 C4 C5 117.9(2) . . ?
C3 C4 C25 120.9(2) . . ?
C5 C4 C25 121.2(3) . . ?
C4 C5 C6 122.7(2) . . ?
C5 C6 C1 117.6(2) . . ?
C5 C6 C7 122.0(2) . . ?
C1 C6 C7 120.3(2) . . ?
N1 C7 C8 119.20(19) . . ?
N1 C7 C6 117.10(18) . . ?
C8 C7 C6 123.7(2) . . ?
C9 C8 C7 119.3(2) . . ?
C10 C9 C8 120.6(2) . . ?
C9 C10 C11 120.2(2) . . ?
N1 C11 C10 118.7(2) . . ?
N1 C11 C12 117.46(18) . . ?
C10 C11 C12 123.8(2) . . ?
C17 C12 C13 118.1(2) . . ?
C17 C12 C11 120.18(19) . . ?
C13 C12 C11 121.4(2) . . ?
C14 C13 C12 122.3(2) . . ?
C13 C14 C15 117.5(2) . . ?
C13 C14 C26 120.7(3) . . ?
C15 C14 C26 121.7(3) . . ?
C16 C15 C14 122.1(3) . . ?
C15 C16 C17 119.7(3) . . ?
O2 C17 C16 118.1(2) . . ?
O2 C17 C12 121.7(2) . . ?
C16 C17 C12 120.2(2) . . ?
C23 C18 C19 114.5(2) . . ?
C23 C18 B1 120.09(18) . . ?
C19 C18 B1 125.37(19) . . ?
C20 C19 C18 122.7(2) . . ?
C21 C20 C19 120.7(2) . . ?
O3 C21 C22 125.0(2) . . ?
O3 C21 C20 116.1(2) . . ?
C22 C21 C20 119.0(2) . . ?
C21 C22 C23 119.1(2) . . ?
C18 C23 C22 124.0(2) . . ?

loop_
_geom_bond_atom_site_label_1
_geom_bond_atom_site_label_2
_geom_bond_distance
_geom_bond_site_symmetry_2
_geom_bond_publ_flag
B1 O2 1.447(3) . ?
B1 O1 1.459(3) . ?
B1 N1 1.606(3) . ?
B1 C18 1.611(3) . ?
O1 C1 1.350(2) . ?
O2 C17 1.350(2) . ?
O3 C21 1.368(2) . ?
O3 C24 1.423(3) . ?
N1 C7 1.367(2) . ?
N1 C11 1.369(2) . ?
C1 C2 1.389(3) . ?
C1 C6 1.403(3) . ?
C2 C3 1.384(3) . ?
C3 C4 1.381(3) . ?
C4 C5 1.388(3) . ?
C4 C25 1.508(4) . ?
C5 C6 1.401(3) . ?
C6 C7 1.466(3) . ?
C7 C8 1.387(3) . ?
C8 C9 1.383(3) . ?
C9 C10 1.368(3) . ?
C10 C11 1.385(3) . ?
C11 C12 1.470(3) . ?
C12 C17 1.396(3) . ?
C12 C13 1.406(3) . ?
C13 C14 1.381(3) . ?
C14 C15 1.391(3) . ?
C14 C26 1.510(4) . ?
C15 C16 1.372(3) . ?
C16 C17 1.393(3) . ?
C18 C23 1.389(3) . ?
C18 C19 1.394(3) . ?
C19 C20 1.379(3) . ?
C20 C21 1.377(3) . ?
C21 C22 1.373(3) . ?
C22 C23 1.391(3) . ?
